data_4114272
loop_
_publ_author_name
'Yuri N. Belokon'
'Natalia B. Bespalova'
'Tatiana D. Churkina'
'Ivana C\'isa\<rov\'a'
'Marina G. Ezernitskaya'
'Syuzanna R. Harutyunyan'
'Radim Hrdina'
'Henri B. Kagan'
'Pavel Ko\<covsk\'y'
'Konstantin A. Kochetkov'
'Oleg V. Larionov'
'Konstantin A. Lyssenko'
'Michael North'
'Miroslav Pol\'a\<sek'
'Alexander S. Peregudov'
'Vladimir V. Prisyazhnyuk'
'\<St\<ep\'an Vysko\<cil'

_publ_section_title
;
 Synthesis of \a-Amino Acids via Asymmetric Phase Transfer-Catalyzed
 Alkylation of Achiral Nickel(II) Complexes of Glycine-Derived Schiff
 Bases
;
_journal_name_full 'Journal of the American Chemical Society'
_journal_page_first 12860
_journal_page_last 12871
_journal_paper_doi 10.1021/ja035465e
_journal_volume 125
_journal_year 2003
_chemical_absolute_configuration syn
_chemical_compound_source 'synthesized by the authors'
_chemical_formula_moiety 'C31 H29 N O2'
_chemical_formula_sum 'C31 H29 N O2'
_chemical_formula_weight 447.55
_chemical_name_systematic
; 
 ? 
;
_space_group_IT_number 4
_symmetry_cell_setting monoclinic
_symmetry_space_group_name_Hall 'P 2yb'
_symmetry_space_group_name_H-M 'P 1 21 1'
_atom_sites_solution_hydrogens difmap
_atom_sites_solution_primary direct
_atom_sites_solution_secondary difmap
_audit_creation_method SHELXL-97
_cell_angle_alpha 90.00
_cell_angle_beta 98.0110(12)
_cell_angle_gamma 90.00
_cell_formula_units_Z 2
_cell_length_a 11.1730(2)
_cell_length_b 8.9400(2)
_cell_length_c 11.6690(2)
_cell_measurement_reflns_used 9792
_cell_measurement_temperature 150(2)
_cell_measurement_theta_max 27.5
_cell_measurement_theta_min 1
_cell_volume 1154.20(4)
_computing_cell_refinement 'COLLECT and DENZO'
_computing_data_collection 'COLLECT (Hooft, 1998) and DENZO (Otwinowski & Minor, 1997)'
_computing_data_reduction 'COLLECT and DENZO'
_computing_structure_refinement 'SHELXL-97 (Sheldrick, 1997)'
_computing_structure_solution 'SIR92 (Altomare et al., 1994)'
_diffrn_ambient_temperature 150(2)
_diffrn_detector_area_resol_mean 9.091
_diffrn_measured_fraction_theta_full 0.996
_diffrn_measured_fraction_theta_max 0.996
_diffrn_measurement_device_type 'Nonius KappaCCD area detector'
_diffrn_measurement_method '\f and \w scans to fill the Ewald sphere'
_diffrn_radiation_monochromator graphite
_diffrn_radiation_source 'fine-focus sealed tube'
_diffrn_radiation_type MoK\a
_diffrn_radiation_wavelength 0.71070
_diffrn_reflns_av_R_equivalents 0.0270
_diffrn_reflns_av_sigmaI/netI 0.0313
_diffrn_reflns_limit_h_max 14
_diffrn_reflns_limit_h_min -14
_diffrn_reflns_limit_k_max 11
_diffrn_reflns_limit_k_min -10
_diffrn_reflns_limit_l_max 15
_diffrn_reflns_limit_l_min -15
_diffrn_reflns_number 17572
_diffrn_reflns_theta_full 27.48
_diffrn_reflns_theta_max 27.48
_diffrn_reflns_theta_min 3.53
_diffrn_standards_number 0
_exptl_absorpt_coefficient_mu 0.080
_exptl_absorpt_correction_type none
_exptl_crystal_colour colourless
_exptl_crystal_density_diffrn 1.288
_exptl_crystal_description prism
_exptl_crystal_F_000 476
_exptl_crystal_size_max 0.25
_exptl_crystal_size_mid 0.25
_exptl_crystal_size_min 0.12
_refine_diff_density_max 0.171
_refine_diff_density_min -0.167
_refine_diff_density_rms 0.036
_refine_ls_abs_structure_details 'Flack H D (1983), Acta Cryst. A39, 876-881'
_refine_ls_abs_structure_Flack 0.1(8)
_refine_ls_extinction_method none
_refine_ls_goodness_of_fit_ref 1.041
_refine_ls_hydrogen_treatment mixed
_refine_ls_matrix_type full
_refine_ls_number_parameters 315
_refine_ls_number_reflns 5180
_refine_ls_number_restraints 1
_refine_ls_restrained_S_all 1.041
_refine_ls_R_factor_all 0.0366
_refine_ls_R_factor_gt 0.0333
_refine_ls_shift/su_max 0.001
_refine_ls_shift/su_mean 0.000
_refine_ls_structure_factor_coef Fsqd
_refine_ls_weighting_details 'calc w=1/[\s^2^(Fo^2^)+(0.0381P)^2^+0.2128P] where P=(Fo^2^+2Fc^2^)/3'
_refine_ls_weighting_scheme calc
_refine_ls_wR_factor_gt 0.0788
_refine_ls_wR_factor_ref 0.0813
_reflns_number_gt 4888
_reflns_number_total 5180
_reflns_threshold_expression I>2\s(I)
_cod_data_source_file ja035465esi20030515_062858_4.cif
_cod_data_source_block 20f
_cod_original_sg_symbol_H-M 'P 21'
_cod_database_code 4114272

loop_
_symmetry_equiv_pos_as_xyz
'x, y, z'
'-x, y+1/2, -z'

loop_
_atom_site_label
_atom_site_type_symbol
_atom_site_fract_x
_atom_site_fract_y
_atom_site_fract_z
_atom_site_U_iso_or_equiv
_atom_site_adp_type
_atom_site_occupancy
_atom_site_symmetry_multiplicity
_atom_site_calc_flag
_atom_site_refinement_flags
N1 N 0.79951(10) 0.21906(12) 0.46708(9) 0.0196(2) Uani 1 1 d .
O1' O 0.78049(9) 0.57295(11) 0.48818(8) 0.0254(2) Uani 1 1 d .
O1 O 0.99651(8) 0.16545(13) 0.52696(8) 0.0293(2) Uani 1 1 d .
C1 C 0.57661(11) 0.39428(14) 0.48239(11) 0.0190(2) Uani 1 1 d .
C2 C 0.46221(12) 0.44554(16) 0.49214(12) 0.0253(3) Uani 1 1 d .
H2 H 0.4195 0.4969 0.4301 0.030 Uiso 1 1 calc R
C3 C 0.40756(13) 0.42329(17) 0.59205(13) 0.0293(3) Uani 1 1 d .
H3 H 0.3289 0.4560 0.5945 0.035 Uiso 1 1 calc R
C4 C 0.47008(13) 0.35376(16) 0.68517(13) 0.0280(3) Uani 1 1 d .
H4 H 0.4356 0.3444 0.7529 0.034 Uiso 1 1 calc R
C5 C 0.64770(13) 0.21654(17) 0.77719(11) 0.0268(3) Uani 1 1 d .
H5 H 0.6128 0.2107 0.8449 0.032 Uiso 1 1 calc R
C6 C 0.75562(13) 0.14981(16) 0.77206(11) 0.0280(3) Uani 1 1 d .
H6 H 0.7950 0.1001 0.8365 0.034 Uiso 1 1 calc R
C7 C 0.80840(12) 0.15552(16) 0.66945(11) 0.0247(3) Uani 1 1 d .
H7 H 0.8816 0.1073 0.6661 0.030 Uiso 1 1 calc R
C8 C 0.75323(11) 0.23138(14) 0.57416(10) 0.0189(2) Uani 1 1 d .
C9 C 0.64165(11) 0.30965(14) 0.57648(10) 0.0190(2) Uani 1 1 d .
C10 C 0.58721(12) 0.29533(15) 0.68045(11) 0.0231(3) Uani 1 1 d .
C11 C 0.91149(11) 0.18013(14) 0.44763(10) 0.0196(3) Uani 1 1 d .
C12 C 0.92925(11) 0.14986(14) 0.32215(10) 0.0182(2) Uani 1 1 d .
C13 C 0.96857(12) -0.01547(14) 0.31545(11) 0.0215(3) Uani 1 1 d .
H13A H 1.0403 -0.0333 0.3709 0.026 Uiso 1 1 calc R
H13B H 0.9048 -0.0804 0.3348 0.026 Uiso 1 1 calc R
C14 C 1.03048(12) 0.25216(15) 0.29009(12) 0.0243(3) Uani 1 1 d .
H14A H 1.0056 0.3559 0.2927 0.029 Uiso 1 1 calc R
H14B H 1.1029 0.2388 0.3455 0.029 Uiso 1 1 calc R
C15 C 0.81576(11) 0.17383(16) 0.23333(10) 0.0213(3) Uani 1 1 d .
H15A H 0.7511 0.1099 0.2523 0.026 Uiso 1 1 calc R
H15B H 0.7893 0.2769 0.2364 0.026 Uiso 1 1 calc R
C16 C 0.99532(13) -0.05115(16) 0.19305(11) 0.0271(3) Uani 1 1 d .
H16 H 1.0206 -0.1558 0.1897 0.033 Uiso 1 1 calc R
C17 C 1.09730(13) 0.05045(19) 0.16489(12) 0.0330(3) Uani 1 1 d .
H17A H 1.1171 0.0265 0.0887 0.040 Uiso 1 1 calc R
H17B H 1.1689 0.0345 0.2208 0.040 Uiso 1 1 calc R
C18 C 1.05761(13) 0.21392(18) 0.16818(12) 0.0308(3) Uani 1 1 d .
H18 H 1.1226 0.2787 0.1487 0.037 Uiso 1 1 calc R
C19 C 0.94359(14) 0.23923(19) 0.08076(12) 0.0334(3) Uani 1 1 d .
H19A H 0.9187 0.3430 0.0829 0.040 Uiso 1 1 calc R
H19B H 0.9605 0.2171 0.0032 0.040 Uiso 1 1 calc R
C20 C 0.84242(12) 0.13753(16) 0.11081(11) 0.0257(3) Uani 1 1 d .
H20 H 0.7694 0.1541 0.0553 0.031 Uiso 1 1 calc R
C21 C 0.88129(13) -0.02576(17) 0.10535(12) 0.0292(3) Uani 1 1 d .
H21A H 0.8979 -0.0494 0.0280 0.035 Uiso 1 1 calc R
H21B H 0.8169 -0.0907 0.1232 0.035 Uiso 1 1 calc R
C1' C 0.62515(11) 0.44046(14) 0.37406(10) 0.0185(2) Uani 1 1 d .
C2' C 0.72444(11) 0.53466(14) 0.38144(11) 0.0200(3) Uani 1 1 d .
C3' C 0.76656(12) 0.59034(15) 0.28059(11) 0.0217(3) Uani 1 1 d .
H3' H 0.8351 0.6504 0.2872 0.026 Uiso 1 1 calc R
C4' C 0.70670(12) 0.55601(15) 0.17379(11) 0.0225(3) Uani 1 1 d .
H4' H 0.7341 0.5950 0.1083 0.027 Uiso 1 1 calc R
C5' C 0.54157(13) 0.42546(17) 0.05047(12) 0.0287(3) Uani 1 1 d .
H5' H 0.5672 0.4662 -0.0153 0.034 Uiso 1 1 calc R
C6' C 0.44436(14) 0.33100(18) 0.03906(13) 0.0341(3) Uani 1 1 d .
H6' H 0.4031 0.3095 -0.0339 0.041 Uiso 1 1 calc R
C7' C 0.40710(13) 0.26658(17) 0.13811(13) 0.0319(3) Uani 1 1 d .
H7' H 0.3426 0.1999 0.1298 0.038 Uiso 1 1 calc R
C8' C 0.46416(12) 0.30029(16) 0.24663(12) 0.0246(3) Uani 1 1 d .
H8' H 0.4378 0.2564 0.3109 0.030 Uiso 1 1 calc R
C9' C 0.56327(11) 0.40166(14) 0.26221(11) 0.0195(3) Uani 1 1 d .
C10' C 0.60363(12) 0.46201(14) 0.16088(11) 0.0212(3) Uani 1 1 d .
H1 H 0.7472(14) 0.2362(18) 0.4049(14) 0.025(4) Uiso 1 1 d .
H1' H 0.861(2) 0.615(3) 0.4818(18) 0.063(6) Uiso 1 1 d .

loop_
_atom_site_aniso_label
_atom_site_aniso_U_11
_atom_site_aniso_U_22
_atom_site_aniso_U_33
_atom_site_aniso_U_23
_atom_site_aniso_U_13
_atom_site_aniso_U_12
N1 0.0188(5) 0.0232(5) 0.0165(5) 0.0018(4) 0.0015(4) 0.0029(4)
O1' 0.0225(5) 0.0325(5) 0.0201(4) -0.0001(4) -0.0010(4) -0.0072(4)
O1 0.0200(5) 0.0447(6) 0.0220(5) -0.0064(4) -0.0011(4) 0.0073(4)
C1 0.0197(6) 0.0165(6) 0.0211(6) -0.0012(5) 0.0040(5) -0.0011(5)
C2 0.0245(7) 0.0238(6) 0.0283(7) 0.0018(5) 0.0060(5) 0.0035(5)
C3 0.0238(7) 0.0297(8) 0.0371(8) -0.0006(6) 0.0137(6) 0.0054(6)
C4 0.0303(7) 0.0291(7) 0.0278(7) -0.0022(5) 0.0146(6) -0.0005(6)
C5 0.0322(7) 0.0317(7) 0.0173(6) 0.0004(5) 0.0062(5) -0.0058(6)
C6 0.0316(7) 0.0318(8) 0.0196(6) 0.0056(6) 0.0004(5) -0.0014(6)
C7 0.0234(7) 0.0264(7) 0.0237(6) 0.0031(5) 0.0011(5) 0.0012(6)
C8 0.0193(6) 0.0196(6) 0.0179(5) 0.0002(5) 0.0031(5) -0.0036(5)
C9 0.0200(6) 0.0179(6) 0.0196(6) -0.0015(5) 0.0040(5) -0.0031(5)
C10 0.0260(7) 0.0215(6) 0.0227(6) -0.0028(5) 0.0068(5) -0.0033(5)
C11 0.0195(6) 0.0180(6) 0.0211(6) -0.0010(5) 0.0027(5) 0.0029(5)
C12 0.0173(6) 0.0185(6) 0.0190(6) -0.0008(5) 0.0033(4) 0.0022(5)
C13 0.0237(7) 0.0194(6) 0.0209(6) 0.0002(5) 0.0018(5) 0.0034(5)
C14 0.0234(6) 0.0228(7) 0.0268(7) 0.0015(5) 0.0037(5) -0.0012(5)
C15 0.0204(6) 0.0243(6) 0.0195(6) 0.0010(5) 0.0035(5) 0.0028(5)
C16 0.0311(7) 0.0263(7) 0.0235(6) -0.0056(5) 0.0026(5) 0.0090(6)
C17 0.0259(7) 0.0496(9) 0.0246(7) -0.0035(6) 0.0078(5) 0.0075(7)
C18 0.0266(7) 0.0394(8) 0.0282(7) 0.0055(6) 0.0097(6) -0.0035(6)
C19 0.0365(8) 0.0414(9) 0.0236(7) 0.0101(6) 0.0087(6) 0.0026(7)
C20 0.0236(7) 0.0349(8) 0.0181(6) 0.0019(5) 0.0007(5) 0.0050(6)
C21 0.0303(7) 0.0355(8) 0.0209(6) -0.0075(6) 0.0007(5) 0.0038(6)
C1' 0.0179(6) 0.0176(6) 0.0199(6) 0.0016(5) 0.0026(5) 0.0030(5)
C2' 0.0193(6) 0.0195(6) 0.0208(6) 0.0005(5) 0.0010(5) 0.0010(5)
C3' 0.0191(6) 0.0204(6) 0.0256(6) 0.0031(5) 0.0035(5) -0.0010(5)
C4' 0.0244(6) 0.0213(6) 0.0219(6) 0.0050(5) 0.0038(5) 0.0027(5)
C5' 0.0328(7) 0.0317(8) 0.0208(6) 0.0001(5) 0.0012(5) 0.0011(6)
C6' 0.0325(8) 0.0421(9) 0.0253(7) -0.0071(6) -0.0041(6) -0.0035(7)
C7' 0.0233(7) 0.0345(8) 0.0370(8) -0.0089(6) 0.0016(6) -0.0061(6)
C8' 0.0211(6) 0.0248(7) 0.0280(7) -0.0027(5) 0.0041(5) -0.0012(5)
C9' 0.0171(6) 0.0179(6) 0.0230(6) -0.0004(5) 0.0012(5) 0.0033(5)
C10' 0.0199(6) 0.0207(6) 0.0223(6) 0.0007(5) 0.0007(5) 0.0041(5)

loop_
_atom_type_symbol
_atom_type_description
_atom_type_scat_dispersion_real
_atom_type_scat_dispersion_imag
_atom_type_scat_source
C C 0.0033 0.0016 'International Tables Vol C Tables 4.2.6.8 and 6.1.1.4'
H H 0.0000 0.0000 'International Tables Vol C Tables 4.2.6.8 and 6.1.1.4'
N N 0.0061 0.0033 'International Tables Vol C Tables 4.2.6.8 and 6.1.1.4'
O O 0.0106 0.0060 'International Tables Vol C Tables 4.2.6.8 and 6.1.1.4'

loop_
_geom_angle_atom_site_label_1
_geom_angle_atom_site_label_2
_geom_angle_atom_site_label_3
_geom_angle
C11 N1 C8 128.89(11)
C11 N1 H1 115.6(10)
C8 N1 H1 115.5(10)
C2' O1' H1' 109.6(12)
C2 C1 C9 119.09(12)
C2 C1 C1' 115.24(11)
C9 C1 C1' 125.59(11)
C1 C2 C3 122.52(12)
C1 C2 H2 118.7
C3 C2 H2 118.7
C4 C3 C2 119.66(12)
C4 C3 H3 120.2
C2 C3 H3 120.2
C3 C4 C10 120.83(13)
C3 C4 H4 119.6
C10 C4 H4 119.6
C6 C5 C10 120.78(12)
C6 C5 H5 119.6
C10 C5 H5 119.6
C5 C6 C7 120.19(12)
C5 C6 H6 119.9
C7 C6 H6 119.9
C8 C7 C6 120.85(12)
C8 C7 H7 119.6
C6 C7 H7 119.6
C7 C8 N1 119.75(11)
C7 C8 C9 121.29(11)
N1 C8 C9 118.58(10)
C8 C9 C10 116.37(11)
C8 C9 C1 126.06(11)
C10 C9 C1 117.49(11)
C4 C10 C5 119.47(12)
C4 C10 C9 120.12(12)
C5 C10 C9 120.34(12)
O1 C11 N1 122.35(11)
O1 C11 C12 120.60(11)
N1 C11 C12 117.02(10)
C11 C12 C15 114.59(10)
C11 C12 C14 108.98(10)
C15 C12 C14 108.55(10)
C11 C12 C13 107.05(10)
C15 C12 C13 108.22(10)
C14 C12 C13 109.36(10)
C16 C13 C12 109.84(10)
C16 C13 H13A 109.7
C12 C13 H13A 109.7
C16 C13 H13B 109.7
C12 C13 H13B 109.7
H13A C13 H13B 108.2
C18 C14 C12 109.85(11)
C18 C14 H14A 109.7
C12 C14 H14A 109.7
C18 C14 H14B 109.7
C12 C14 H14B 109.7
H14A C14 H14B 108.2
C20 C15 C12 110.46(10)
C20 C15 H15A 109.6
C12 C15 H15A 109.6
C20 C15 H15B 109.6
C12 C15 H15B 109.6
H15A C15 H15B 108.1
C17 C16 C13 108.94(11)
C17 C16 C21 110.06(12)
C13 C16 C21 109.80(11)
C17 C16 H16 109.3
C13 C16 H16 109.3
C21 C16 H16 109.3
C16 C17 C18 109.58(11)
C16 C17 H17A 109.8
C18 C17 H17A 109.8
C16 C17 H17B 109.8
C18 C17 H17B 109.8
H17A C17 H17B 108.2
C17 C18 C14 109.37(11)
C17 C18 C19 109.95(13)
C14 C18 C19 109.31(11)
C17 C18 H18 109.4
C14 C18 H18 109.4
C19 C18 H18 109.4
C20 C19 C18 109.38(12)
C20 C19 H19A 109.8
C18 C19 H19A 109.8
C20 C19 H19B 109.8
C18 C19 H19B 109.8
H19A C19 H19B 108.2
C21 C20 C19 109.59(12)
C21 C20 C15 109.52(11)
C19 C20 C15 109.48(11)
C21 C20 H20 109.4
C19 C20 H20 109.4
C15 C20 H20 109.4
C20 C21 C16 109.14(11)
C20 C21 H21A 109.9
C16 C21 H21A 109.9
C20 C21 H21B 109.9
C16 C21 H21B 109.9
H21A C21 H21B 108.3
C2' C1' C9' 118.98(11)
C2' C1' C1 119.65(11)
C9' C1' C1 121.05(11)
O1' C2' C1' 118.23(11)
O1' C2' C3' 120.61(11)
C1' C2' C3' 121.16(11)
C4' C3' C2' 120.14(12)
C4' C3' H3' 119.9
C2' C3' H3' 119.9
C3' C4' C10' 121.21(12)
C3' C4' H4' 119.4
C10' C4' H4' 119.4
C6' C5' C10' 120.89(13)
C6' C5' H5' 119.6
C10' C5' H5' 119.6
C5' C6' C7' 119.69(13)
C5' C6' H6' 120.2
C7' C6' H6' 120.2
C8' C7' C6' 121.15(13)
C8' C7' H7' 119.4
C6' C7' H7' 119.4
C7' C8' C9' 120.80(13)
C7' C8' H8' 119.6
C9' C8' H8' 119.6
C8' C9' C10' 117.68(11)
C8' C9' C1' 122.62(12)
C10' C9' C1' 119.66(11)
C5' C10' C4' 121.48(12)
C5' C10' C9' 119.71(12)
C4' C10' C9' 118.80(11)

loop_
_geom_bond_atom_site_label_1
_geom_bond_atom_site_label_2
_geom_bond_distance
N1 C11 1.3480(16)
N1 C8 1.4217(15)
N1 H1 0.879(16)
O1' C2' 1.3577(15)
O1' H1' 0.98(2)
O1 C11 1.2375(15)
C1 C2 1.3774(18)
C1 C9 1.4435(18)
C1 C1' 1.5013(17)
C2 C3 1.4036(19)
C2 H2 0.9300
C3 C4 1.358(2)
C3 H3 0.9300
C4 C10 1.417(2)
C4 H4 0.9300
C5 C6 1.354(2)
C5 C10 1.4193(19)
C5 H5 0.9300
C6 C7 1.4074(18)
C6 H6 0.9300
C7 C8 1.3730(17)
C7 H7 0.9300
C8 C9 1.4332(17)
C9 C10 1.4367(17)
C11 C12 1.5289(17)
C12 C15 1.5367(16)
C12 C14 1.5406(17)
C12 C13 1.5471(17)
C13 C16 1.5329(17)
C13 H13A 0.9700
C13 H13B 0.9700
C14 C18 1.5338(19)
C14 H14A 0.9700
C14 H14B 0.9700
C15 C20 1.5352(17)
C15 H15A 0.9700
C15 H15B 0.9700
C16 C17 1.528(2)
C16 C21 1.5357(19)
C16 H16 0.9800
C17 C18 1.529(2)
C17 H17A 0.9700
C17 H17B 0.9700
C18 C19 1.534(2)
C18 H18 0.9800
C19 C20 1.529(2)
C19 H19A 0.9700
C19 H19B 0.9700
C20 C21 1.527(2)
C20 H20 0.9800
C21 H21A 0.9700
C21 H21B 0.9700
C1' C2' 1.3859(17)
C1' C9' 1.4319(17)
C2' C3' 1.4172(18)
C3' C4' 1.3647(18)
C3' H3' 0.9300
C4' C10' 1.4166(18)
C4' H4' 0.9300
C5' C6' 1.368(2)
C5' C10' 1.4137(18)
C5' H5' 0.9300
C6' C7' 1.405(2)
C6' H6' 0.9300
C7' C8' 1.370(2)
C7' H7' 0.9300
C8' C9' 1.4229(18)
C8' H8' 0.9300
C9' C10' 1.4287(18)

loop_
_geom_hbond_atom_site_label_D
_geom_hbond_atom_site_label_H
_geom_hbond_atom_site_label_A
_geom_hbond_distance_DH
_geom_hbond_distance_HA
_geom_hbond_distance_DA
_geom_hbond_angle_DHA
_geom_hbond_site_symmetry_A
O1' H1' O1 0.98(2) 1.68(2) 2.6544(13) 173(2) 2_756

loop_
_geom_torsion_atom_site_label_1
_geom_torsion_atom_site_label_2
_geom_torsion_atom_site_label_3
_geom_torsion_atom_site_label_4
_geom_torsion
C9 C1 C2 C3 2.3(2)
C1' C1 C2 C3 -174.52(13)
C1 C2 C3 C4 2.5(2)
C2 C3 C4 C10 -3.8(2)
C10 C5 C6 C7 -1.2(2)
C5 C6 C7 C8 1.6(2)
C6 C7 C8 N1 -171.60(12)
C6 C7 C8 C9 1.27(19)
C11 N1 C8 C7 -22.29(19)
C11 N1 C8 C9 164.64(12)
C7 C8 C9 C10 -4.24(18)
N1 C8 C9 C10 168.71(11)
C7 C8 C9 C1 179.19(12)
N1 C8 C9 C1 -7.86(18)
C2 C1 C9 C8 170.87(12)
C1' C1 C9 C8 -12.6(2)
C2 C1 C9 C10 -5.66(18)
C1' C1 C9 C10 170.82(12)
C3 C4 C10 C5 -176.79(14)
C3 C4 C10 C9 0.2(2)
C6 C5 C10 C4 174.99(13)
C6 C5 C10 C9 -2.0(2)
C8 C9 C10 C4 -172.41(12)
C1 C9 C10 C4 4.47(18)
C8 C9 C10 C5 4.60(17)
C1 C9 C10 C5 -178.53(12)
C8 N1 C11 O1 -8.7(2)
C8 N1 C11 C12 169.56(12)
O1 C11 C12 C15 -179.61(12)
N1 C11 C12 C15 2.08(16)
O1 C11 C12 C14 -57.78(16)
N1 C11 C12 C14 123.91(12)
O1 C11 C12 C13 60.39(16)
N1 C11 C12 C13 -117.92(12)
C11 C12 C13 C16 -176.67(10)
C15 C12 C13 C16 59.33(13)
C14 C12 C13 C16 -58.75(13)
C11 C12 C14 C18 174.98(11)
C15 C12 C14 C18 -59.60(13)
C13 C12 C14 C18 58.27(13)
C11 C12 C15 C20 -178.85(11)
C14 C12 C15 C20 59.10(13)
C13 C12 C15 C20 -59.50(14)
C12 C13 C16 C17 60.24(14)
C12 C13 C16 C21 -60.36(15)
C13 C16 C17 C18 -61.45(14)
C21 C16 C17 C18 58.99(14)
C16 C17 C18 C14 61.23(14)
C16 C17 C18 C19 -58.81(14)
C12 C14 C18 C17 -59.63(14)
C12 C14 C18 C19 60.80(15)
C17 C18 C19 C20 59.54(15)
C14 C18 C19 C20 -60.54(16)
C18 C19 C20 C21 -60.38(15)
C18 C19 C20 C15 59.76(15)
C12 C15 C20 C21 60.50(14)
C12 C15 C20 C19 -59.68(14)
C19 C20 C21 C16 60.34(14)
C15 C20 C21 C16 -59.77(15)
C17 C16 C21 C20 -59.77(14)
C13 C16 C21 C20 60.15(15)
C2 C1 C1' C2' 114.48(13)
C9 C1 C1' C2' -62.12(17)
C2 C1 C1' C9' -58.95(16)
C9 C1 C1' C9' 124.45(13)
C9' C1' C2' O1' 178.59(11)
C1 C1' C2' O1' 5.03(17)
C9' C1' C2' C3' -1.19(18)
C1 C1' C2' C3' -174.76(12)
O1' C2' C3' C4' -177.38(12)
C1' C2' C3' C4' 2.40(19)
C2' C3' C4' C10' -1.5(2)
C10' C5' C6' C7' -1.4(2)
C5' C6' C7' C8' 2.1(2)
C6' C7' C8' C9' -0.1(2)
C7' C8' C9' C10' -2.3(2)
C7' C8' C9' C1' 179.74(13)
C2' C1' C9' C8' 177.00(12)
C1 C1' C9' C8' -9.53(19)
C2' C1' C9' C10' -0.88(18)
C1 C1' C9' C10' 172.59(11)
C6' C5' C10' C4' 178.03(13)
C6' C5' C10' C9' -1.1(2)
C3' C4' C10' C5' -179.70(13)
C3' C4' C10' C9' -0.60(19)
C8' C9' C10' C5' 2.91(18)
C1' C9' C10' C5' -179.11(12)
C8' C9' C10' C4' -176.21(12)
C1' C9' C10' C4' 1.77(18)

loop_
_cod_related_entry_id
_cod_related_entry_database
_cod_related_entry_code
1 ChemSpider 4418904
